data_7029599
loop_
_publ_author_name
'Tohm\'e, Ayham'
'Labouille, St\'ephanie'
'Roisnel, Thierry'
'Dorcet, Vincent'
'Carmichael, Duncan'
'Paul, Fr\'ed\'eric'

_publ_section_title
;
 Redox-active phosphines: synthesis and crystal structures of
 palladium(ii) complexes of a metallaphosphine in two different oxidation
 states.
;
_journal_issue 19
_journal_name_full 'Dalton transactions (Cambridge, England : 2003)'
_journal_page_first 7002
_journal_page_last 7005
_journal_paper_doi 10.1039/c4dt00455h
_journal_volume 43
_journal_year 2014
_chemical_compound_source 'synthesis as described'
_chemical_formula_moiety 'C100 H98 Cl2 Fe2 P6 Pd'
_chemical_formula_sum 'C100 H98 Cl2 Fe2 P6 Pd'
_chemical_formula_weight 1774.6
_chemical_name_systematic
;
 ?
;
_space_group_IT_number 2
_symmetry_cell_setting triclinic
_symmetry_Int_Tables_number 2
_symmetry_space_group_name_Hall '-P 1'
_symmetry_space_group_name_H-M 'P -1'
_atom_sites_solution_hydrogens geom
_atom_sites_solution_primary direct
_atom_sites_solution_secondary difmap
_audit_conform_dict_location ftp://ftp.iucr.org/pub/cif_core.dic
_audit_conform_dict_name cif_core.dic
_audit_conform_dict_version 2.3
_audit_creation_date 2010-12-08T17:43:53-00:00
_audit_creation_method 'WinGX routine CIF_UPDATE'
_cell_angle_alpha 90.312(2)
_cell_angle_beta 94.918(2)
_cell_angle_gamma 112.192(2)
_cell_formula_units_Z 1
_cell_length_a 12.6954(4)
_cell_length_b 13.6393(4)
_cell_length_c 15.0485(5)
_cell_measurement_reflns_used 6690
_cell_measurement_temperature 150(2)
_cell_measurement_theta_max 26.88
_cell_measurement_theta_min 2.15
_cell_measurement_wavelength 0.71073
_cell_volume 2401.81(14)
_computing_cell_refinement 'Bruker SMART (Bruker, 2002)'
_computing_data_collection 'Bruker SAINT (Bruker, 2002)'
_computing_data_reduction 'Bruker SAINT (Bruker, 2002)'
_computing_molecular_graphics 'Ortep-3 for Windows (Farrugia, 1997)'
_computing_publication_material
;
           WinGX publication routines (Farrugia, 1999),
           CRYSCAL (T. Roisnel, local program)
;
_computing_structure_refinement 'SHELXL-97 (Sheldrick, 1997)'
_computing_structure_solution 'SIR97 (Altomare et al., 1999))'
_diffrn_ambient_temperature 150(2)
_diffrn_detector 'CCD plate'
_diffrn_measured_fraction_theta_full 0.995
_diffrn_measured_fraction_theta_max 0.995
_diffrn_measurement_device_type 'APEXII, Bruker-AXS'
_diffrn_measurement_method 'CCD rotation images, thin slices'
_diffrn_radiation_monochromator graphite
_diffrn_radiation_probe x-ray
_diffrn_radiation_type MoK\a
_diffrn_radiation_wavelength 0.71073
_diffrn_reflns_av_R_equivalents 0.0551
_diffrn_reflns_av_unetI/netI 0.066
_diffrn_reflns_limit_h_max 16
_diffrn_reflns_limit_h_min -16
_diffrn_reflns_limit_k_max 17
_diffrn_reflns_limit_k_min -17
_diffrn_reflns_limit_l_max 19
_diffrn_reflns_limit_l_min -19
_diffrn_reflns_number 34682
_diffrn_reflns_theta_full 27.46
_diffrn_reflns_theta_max 27.46
_diffrn_reflns_theta_min 3
_exptl_absorpt_coefficient_mu 0.681
_exptl_absorpt_correction_T_max 0.967
_exptl_absorpt_correction_T_min 0.788
_exptl_absorpt_correction_type multi-scan
_exptl_absorpt_process_details
;
  [Sheldrick, G.M. (2002). SADABS Bruker AXS Inc., Madison, Wisconsin, USA]
;
_exptl_crystal_colour orange
_exptl_crystal_density_diffrn 1.227
_exptl_crystal_density_method 'not measured'
_exptl_crystal_description prism
_exptl_crystal_F_000 920
_exptl_crystal_size_max 0.24
_exptl_crystal_size_mid 0.18
_exptl_crystal_size_min 0.05
_platon_squeeze_details
;
;
_refine_diff_density_max 0.511
_refine_diff_density_min -0.463
_refine_diff_density_rms 0.086
_refine_ls_extinction_method none
_refine_ls_goodness_of_fit_ref 1.069
_refine_ls_hydrogen_treatment constr
_refine_ls_matrix_type full
_refine_ls_number_parameters 507
_refine_ls_number_reflns 10944
_refine_ls_number_restraints 0
_refine_ls_restrained_S_all 1.069
_refine_ls_R_factor_all 0.0592
_refine_ls_R_factor_gt 0.0424
_refine_ls_shift/su_max 0.007
_refine_ls_shift/su_mean 0
_refine_ls_structure_factor_coef Fsqd
_refine_ls_weighting_details 'calc w=1/[\s^2^(Fo^2^)+(0.0536P)^2^+0.0000P] where P=(Fo^2^+2Fc^2^)/3'
_refine_ls_weighting_scheme calc
_refine_ls_wR_factor_gt 0.1078
_refine_ls_wR_factor_ref 0.1168
_reflns_number_gt 8151
_reflns_number_total 10944
_reflns_threshold_expression >2sigma(I)
_cod_data_source_file c4dt00455h2.cif
_cod_data_source_block sqz
_cod_depositor_comments
;Adding full bibliography for
 ./tmp-cod-update-bibliographies-12899/cifs/7029599.cif.
;
_cod_original_cell_volume 2401.81(13)
_cod_database_code 7029599

loop_
_symmetry_equiv_pos_as_xyz
'x, y, z'
'-x, -y, -z'

loop_
_atom_site_label
_atom_site_type_symbol
_atom_site_fract_x
_atom_site_fract_y
_atom_site_fract_z
_atom_site_U_iso_or_equiv
_atom_site_adp_type
_atom_site_occupancy
_atom_site_symmetry_multiplicity
_atom_site_calc_flag
_atom_site_refinement_flags
Fe1 Fe 0.16341(3) 0.26801(3) 0.79264(2) 0.01737(10) Uani 1 1 d .
P1 P 0.17466(6) 0.14798(5) 0.70097(4) 0.01907(16) Uani 1 1 d .
P2 P 0.01565(6) 0.25384(5) 0.69932(5) 0.01950(16) Uani 1 1 d .
C1 C 0.1084(2) 0.2203(2) 0.92369(17) 0.0224(6) Uani 1 1 d .
C2 C 0.1278(2) 0.3295(2) 0.91292(17) 0.0231(6) Uani 1 1 d .
C3 C 0.2446(2) 0.3844(2) 0.89758(17) 0.0250(6) Uani 1 1 d .
C4 C 0.2973(2) 0.3085(2) 0.89585(18) 0.0257(6) Uani 1 1 d .
C5 C 0.2130(2) 0.2075(2) 0.91277(18) 0.0249(6) Uani 1 1 d .
C6 C 0.0065(3) 0.1419(2) 0.96271(19) 0.0314(7) Uani 1 1 d .
H6A H 0.0094 0.1602 1.0262 0.047 Uiso 1 1 calc R
H6B H 0.0071 0.0706 0.9561 0.047 Uiso 1 1 calc R
H6C H -0.0637 0.1436 0.9313 0.047 Uiso 1 1 calc R
C7 C 0.0454(3) 0.3808(3) 0.9332(2) 0.0373(8) Uani 1 1 d .
H7A H -0.0299 0.3407 0.9019 0.056 Uiso 1 1 calc R
H7B H 0.0735 0.4538 0.9133 0.056 Uiso 1 1 calc R
H7C H 0.0391 0.3813 0.9977 0.056 Uiso 1 1 calc R
C8 C 0.3060(3) 0.5026(2) 0.8945(2) 0.0375(8) Uani 1 1 d .
H8A H 0.3384 0.532 0.9548 0.056 Uiso 1 1 calc R
H8B H 0.252 0.5343 0.8716 0.056 Uiso 1 1 calc R
H8C H 0.3675 0.5183 0.8552 0.056 Uiso 1 1 calc R
C9 C 0.4213(3) 0.3328(3) 0.8872(2) 0.0371(8) Uani 1 1 d .
H9A H 0.451 0.3932 0.8488 0.056 Uiso 1 1 calc R
H9B H 0.43 0.2709 0.8607 0.056 Uiso 1 1 calc R
H9C H 0.4639 0.3504 0.9463 0.056 Uiso 1 1 calc R
C10 C 0.2365(3) 0.1095(2) 0.9328(2) 0.0351(7) Uani 1 1 d .
H10A H 0.2505 0.1056 0.9975 0.053 Uiso 1 1 calc R
H10B H 0.3039 0.1121 0.9042 0.053 Uiso 1 1 calc R
H10C H 0.1704 0.0468 0.9099 0.053 Uiso 1 1 calc R
C11 C 0.1268(2) 0.1714(2) 0.58504(17) 0.0236(6) Uani 1 1 d .
H11A H 0.1944 0.2066 0.5519 0.028 Uiso 1 1 calc R
H11B H 0.0803 0.1026 0.5537 0.028 Uiso 1 1 calc R
C12 C 0.0557(2) 0.2411(2) 0.58632(17) 0.0219(6) Uani 1 1 d .
H12A H -0.0142 0.2094 0.5447 0.026 Uiso 1 1 calc R
H12B H 0.1006 0.3123 0.5657 0.026 Uiso 1 1 calc R
C13 C 0.3153(2) 0.1422(2) 0.69036(18) 0.0229(6) Uani 1 1 d .
C14 C 0.3963(2) 0.2225(2) 0.64686(19) 0.0261(6) Uani 1 1 d .
H14 H 0.3762 0.2763 0.6194 0.031 Uiso 1 1 calc R
C15 C 0.5055(3) 0.2241(2) 0.6435(2) 0.0339(7) Uani 1 1 d .
H15 H 0.56 0.2794 0.6142 0.041 Uiso 1 1 calc R
C16 C 0.5355(3) 0.1461(3) 0.6821(2) 0.0411(8) Uani 1 1 d .
H16 H 0.6105 0.1472 0.6795 0.049 Uiso 1 1 calc R
C17 C 0.4564(3) 0.0662(3) 0.7248(2) 0.0418(8) Uani 1 1 d .
H17 H 0.477 0.0121 0.7512 0.05 Uiso 1 1 calc R
C18 C 0.3474(3) 0.0643(2) 0.7293(2) 0.0310(7) Uani 1 1 d .
H18 H 0.2938 0.0091 0.7593 0.037 Uiso 1 1 calc R
C19 C 0.0830(2) 0.0072(2) 0.71199(18) 0.0220(6) Uani 1 1 d .
C20 C 0.0782(3) -0.0728(2) 0.65150(19) 0.0290(7) Uani 1 1 d .
H20 H 0.1299 -0.0571 0.6067 0.035 Uiso 1 1 calc R
C21 C -0.0020(3) -0.1755(2) 0.6565(2) 0.0343(7) Uani 1 1 d .
H21 H -0.0059 -0.229 0.6143 0.041 Uiso 1 1 calc R
C22 C -0.0762(3) -0.1998(2) 0.7227(2) 0.0336(7) Uani 1 1 d .
H22 H -0.1306 -0.2699 0.726 0.04 Uiso 1 1 calc R
C23 C -0.0710(3) -0.1220(2) 0.78396(19) 0.0287(7) Uani 1 1 d .
H23 H -0.1207 -0.1388 0.8302 0.034 Uiso 1 1 calc R
C24 C 0.0072(2) -0.0191(2) 0.77783(18) 0.0239(6) Uani 1 1 d .
H24 H 0.009 0.0344 0.8193 0.029 Uiso 1 1 calc R
C25 C -0.1183(2) 0.1381(2) 0.70375(19) 0.0236(6) Uani 1 1 d .
C26 C -0.1563(3) 0.0529(2) 0.6413(2) 0.0318(7) Uani 1 1 d .
H26 H -0.1167 0.0571 0.5898 0.038 Uiso 1 1 calc R
C27 C -0.2511(3) -0.0377(2) 0.6533(2) 0.0390(8) Uani 1 1 d .
H27 H -0.2759 -0.0947 0.6101 0.047 Uiso 1 1 calc R
C28 C -0.3092(3) -0.0454(2) 0.7276(2) 0.0409(8) Uani 1 1 d .
H28 H -0.373 -0.1082 0.7363 0.049 Uiso 1 1 calc R
C29 C -0.2746(3) 0.0388(2) 0.7900(2) 0.0361(8) Uani 1 1 d .
H29 H -0.3152 0.0339 0.841 0.043 Uiso 1 1 calc R
C30 C -0.1811(2) 0.1295(2) 0.7777(2) 0.0289(7) Uani 1 1 d .
H30 H -0.1588 0.1872 0.8201 0.035 Uiso 1 1 calc R
C31 C -0.0377(2) 0.3610(2) 0.68467(18) 0.0231(6) Uani 1 1 d .
C32 C -0.1402(3) 0.3441(2) 0.6327(2) 0.0311(7) Uani 1 1 d .
H32 H -0.1861 0.2751 0.6086 0.037 Uiso 1 1 calc R
C33 C -0.1754(3) 0.4280(2) 0.6160(2) 0.0355(7) Uani 1 1 d .
H33 H -0.2446 0.4161 0.58 0.043 Uiso 1 1 calc R
C34 C -0.1105(3) 0.5276(2) 0.6513(2) 0.0372(8) Uani 1 1 d .
H34 H -0.1349 0.5845 0.6397 0.045 Uiso 1 1 calc R
C35 C -0.0095(3) 0.5454(2) 0.7040(2) 0.0360(8) Uani 1 1 d .
H35 H 0.0346 0.6143 0.7292 0.043 Uiso 1 1 calc R
C36 C 0.0279(2) 0.4621(2) 0.7201(2) 0.0281(7) Uani 1 1 d .
H36 H 0.098 0.4748 0.7552 0.034 Uiso 1 1 calc R
C37 C 0.2546(2) 0.3684(2) 0.71837(17) 0.0173(5) Uani 1 1 d .
C38 C 0.3201(2) 0.4383(2) 0.67636(17) 0.0206(6) Uani 1 1 d .
P4 P 0.43409(6) 0.53524(5) 0.63216(4) 0.01898(16) Uani 1 1 d .
C41 C 0.3922(3) 0.6486(2) 0.61287(18) 0.0247(6) Uani 1 1 d .
C42 C 0.2794(3) 0.6383(3) 0.6185(2) 0.0391(8) Uani 1 1 d .
H42 H 0.2241 0.5732 0.6347 0.047 Uiso 1 1 calc R
C43 C 0.2489(3) 0.7250(3) 0.6000(3) 0.0523(10) Uani 1 1 d .
H43 H 0.172 0.7181 0.6031 0.063 Uiso 1 1 calc R
C44 C 0.3283(3) 0.8196(3) 0.5774(2) 0.0444(9) Uani 1 1 d .
H44 H 0.3069 0.8784 0.5663 0.053 Uiso 1 1 calc R
C45 C 0.4392(3) 0.8292(2) 0.5709(2) 0.0412(8) Uani 1 1 d .
H45 H 0.4943 0.8946 0.5549 0.049 Uiso 1 1 calc R
C46 C 0.4709(3) 0.7438(2) 0.5877(2) 0.0344(7) Uani 1 1 d .
H46 H 0.5473 0.7506 0.5818 0.041 Uiso 1 1 calc R
C47 C 0.5453(2) 0.5775(2) 0.72619(18) 0.0245(6) Uani 1 1 d .
C48 C 0.5560(3) 0.6582(2) 0.78738(19) 0.0342(7) Uani 1 1 d .
H48 H 0.5072 0.6964 0.7794 0.041 Uiso 1 1 calc R
C49 C 0.6379(3) 0.6831(3) 0.8601(2) 0.0516(10) Uani 1 1 d .
H49 H 0.6451 0.7386 0.9015 0.062 Uiso 1 1 calc R
C50 C 0.7088(3) 0.6278(3) 0.8726(2) 0.0532(11) Uani 1 1 d .
H50 H 0.7647 0.6454 0.9225 0.064 Uiso 1 1 calc R
C51 C 0.6990(3) 0.5463(3) 0.8123(2) 0.0473(9) Uani 1 1 d .
H51 H 0.747 0.5073 0.8213 0.057 Uiso 1 1 calc R
C52 C 0.6174(3) 0.5226(3) 0.7382(2) 0.0351(7) Uani 1 1 d .
H52 H 0.6115 0.4684 0.6958 0.042 Uiso 1 1 calc R
Pd1 Pd 0.5 0.5 0.5 0.01716(8) Uani 1 2 d S
Cl1 Cl 0.31994(6) 0.37421(5) 0.45856(4) 0.02536(16) Uani 1 1 d .

loop_
_atom_site_aniso_label
_atom_site_aniso_U_11
_atom_site_aniso_U_22
_atom_site_aniso_U_33
_atom_site_aniso_U_23
_atom_site_aniso_U_13
_atom_site_aniso_U_12
Fe1 0.0170(2) 0.01635(19) 0.0167(2) 0.00128(15) 0.00134(15) 0.00403(15)
P1 0.0200(4) 0.0165(3) 0.0199(4) 0.0027(3) 0.0029(3) 0.0058(3)
P2 0.0177(4) 0.0171(3) 0.0221(4) 0.0017(3) 0.0007(3) 0.0051(3)
C1 0.0266(16) 0.0235(14) 0.0152(13) 0.0020(11) 0.0000(11) 0.0076(12)
C2 0.0310(17) 0.0243(14) 0.0129(13) -0.0039(11) -0.0008(11) 0.0101(12)
C3 0.0275(17) 0.0250(15) 0.0153(14) -0.0011(11) 0.0008(12) 0.0020(12)
C4 0.0201(16) 0.0349(16) 0.0174(14) 0.0013(12) -0.0016(11) 0.0056(13)
C5 0.0276(17) 0.0261(15) 0.0173(14) 0.0018(11) -0.0030(12) 0.0073(12)
C6 0.0346(19) 0.0315(17) 0.0234(16) 0.0082(13) 0.0049(13) 0.0067(14)
C7 0.044(2) 0.0416(19) 0.0302(17) 0.0000(14) 0.0110(15) 0.0195(16)
C8 0.045(2) 0.0274(16) 0.0261(17) -0.0025(13) 0.0055(14) -0.0023(14)
C9 0.0247(18) 0.056(2) 0.0249(17) 0.0072(15) 0.0015(13) 0.0090(15)
C10 0.039(2) 0.0389(18) 0.0274(17) 0.0054(14) -0.0050(14) 0.0166(15)
C11 0.0257(16) 0.0229(14) 0.0195(14) 0.0023(11) 0.0030(12) 0.0059(12)
C12 0.0211(15) 0.0210(14) 0.0206(14) 0.0020(11) -0.0019(11) 0.0053(11)
C13 0.0201(15) 0.0229(14) 0.0261(15) -0.0014(12) 0.0029(12) 0.0086(12)
C14 0.0283(17) 0.0234(15) 0.0294(16) 0.0034(12) 0.0046(13) 0.0126(13)
C15 0.0261(18) 0.0380(18) 0.0383(18) 0.0072(14) 0.0105(14) 0.0112(14)
C16 0.0272(19) 0.052(2) 0.053(2) 0.0072(17) 0.0081(16) 0.0235(16)
C17 0.036(2) 0.044(2) 0.057(2) 0.0152(17) 0.0081(17) 0.0265(17)
C18 0.0291(18) 0.0247(15) 0.0413(18) 0.0126(13) 0.0069(14) 0.0118(13)
C19 0.0253(16) 0.0166(13) 0.0210(14) 0.0031(11) 0.0014(12) 0.0045(11)
C20 0.0390(19) 0.0212(14) 0.0258(16) 0.0013(12) 0.0097(13) 0.0088(13)
C21 0.048(2) 0.0178(15) 0.0315(17) -0.0023(12) 0.0059(15) 0.0059(14)
C22 0.041(2) 0.0185(15) 0.0324(17) 0.0037(12) 0.0029(15) 0.0010(13)
C23 0.0281(17) 0.0242(15) 0.0284(16) 0.0059(12) 0.0066(13) 0.0031(12)
C24 0.0263(16) 0.0191(14) 0.0223(15) 0.0012(11) 0.0007(12) 0.0045(12)
C25 0.0171(15) 0.0197(14) 0.0312(16) 0.0041(12) -0.0011(12) 0.0044(11)
C26 0.0225(17) 0.0284(16) 0.0400(18) -0.0036(14) 0.0007(14) 0.0051(13)
C27 0.0273(18) 0.0230(16) 0.059(2) -0.0046(15) -0.0034(16) 0.0023(13)
C28 0.0242(18) 0.0245(16) 0.065(2) 0.0149(16) 0.0039(16) -0.0009(13)
C29 0.0228(17) 0.0386(18) 0.045(2) 0.0149(15) 0.0073(14) 0.0080(14)
C30 0.0215(16) 0.0289(16) 0.0341(17) 0.0051(13) 0.0004(13) 0.0074(13)
C31 0.0200(15) 0.0231(14) 0.0259(15) 0.0051(11) 0.0025(12) 0.0078(12)
C32 0.0278(17) 0.0231(15) 0.0400(18) 0.0009(13) -0.0030(14) 0.0080(13)
C33 0.0261(18) 0.0343(17) 0.047(2) 0.0032(15) -0.0042(15) 0.0134(14)
C34 0.035(2) 0.0284(17) 0.054(2) 0.0069(15) 0.0058(16) 0.0188(15)
C35 0.0331(19) 0.0217(15) 0.054(2) -0.0011(14) -0.0010(16) 0.0122(14)
C36 0.0213(16) 0.0231(15) 0.0376(17) -0.0014(13) -0.0017(13) 0.0069(12)
C37 0.0145(13) 0.0197(13) 0.0182(13) -0.0018(10) -0.0015(10) 0.0078(11)
C38 0.0217(15) 0.0196(13) 0.0189(14) -0.0013(11) -0.0002(11) 0.0063(11)
P4 0.0193(4) 0.0167(3) 0.0171(4) 0.0015(3) 0.0008(3) 0.0027(3)
C41 0.0317(17) 0.0207(14) 0.0199(14) -0.0026(11) 0.0016(12) 0.0080(12)
C42 0.033(2) 0.0358(18) 0.052(2) 0.0098(16) 0.0057(16) 0.0165(15)
C43 0.047(2) 0.049(2) 0.072(3) 0.008(2) 0.008(2) 0.030(2)
C44 0.062(3) 0.037(2) 0.043(2) 0.0050(16) -0.0001(18) 0.0292(19)
C45 0.053(2) 0.0219(16) 0.046(2) 0.0073(14) 0.0069(17) 0.0116(15)
C46 0.038(2) 0.0232(15) 0.0403(19) 0.0016(13) 0.0078(15) 0.0095(14)
C47 0.0201(15) 0.0257(15) 0.0174(14) 0.0049(11) 0.0018(11) -0.0030(12)
C48 0.0370(19) 0.0306(17) 0.0210(16) -0.0010(13) 0.0011(13) -0.0025(14)
C49 0.052(3) 0.051(2) 0.0222(18) -0.0069(15) -0.0001(16) -0.0142(19)
C50 0.032(2) 0.076(3) 0.0242(19) 0.0102(18) -0.0045(15) -0.0091(19)
C51 0.028(2) 0.073(3) 0.0310(19) 0.0215(18) -0.0018(15) 0.0092(18)
C52 0.0247(18) 0.0445(19) 0.0279(17) 0.0091(14) -0.0006(13) 0.0045(14)
Pd1 0.01596(16) 0.01633(15) 0.01630(15) 0.00221(11) 0.00039(11) 0.00310(11)
Cl1 0.0188(4) 0.0267(4) 0.0219(3) 0.0021(3) -0.0007(3) -0.0005(3)

loop_
_atom_type_symbol
_atom_type_description
_atom_type_scat_dispersion_real
_atom_type_scat_dispersion_imag
_atom_type_scat_source
C C 0.0033 0.0016 'International Tables Vol C Tables 4.2.6.8 and 6.1.1.4'
H H 0 0 'International Tables Vol C Tables 4.2.6.8 and 6.1.1.4'
P P 0.1023 0.0942 'International Tables Vol C Tables 4.2.6.8 and 6.1.1.4'
Cl Cl 0.1484 0.1585 'International Tables Vol C Tables 4.2.6.8 and 6.1.1.4'
Fe Fe 0.3463 0.8444 'International Tables Vol C Tables 4.2.6.8 and 6.1.1.4'
Pd Pd -0.9988 1.0072 'International Tables Vol C Tables 4.2.6.8 and 6.1.1.4'

loop_
_geom_angle_atom_site_label_1
_geom_angle_atom_site_label_2
_geom_angle_atom_site_label_3
_geom_angle
_geom_angle_site_symmetry_1
_geom_angle_site_symmetry_3
C37 Fe1 C4 91.93(11) . .
C37 Fe1 C3 85.47(11) . .
C4 Fe1 C3 39.48(11) . .
C37 Fe1 C5 129.15(11) . .
C4 Fe1 C5 39.39(11) . .
C3 Fe1 C5 65.52(11) . .
C37 Fe1 C2 116.03(10) . .
C4 Fe1 C2 65.85(11) . .
C3 Fe1 C2 38.98(10) . .
C5 Fe1 C2 65.09(10) . .
C37 Fe1 C1 150.59(11) . .
C4 Fe1 C1 65.62(11) . .
C3 Fe1 C1 65.12(10) . .
C5 Fe1 C1 38.68(10) . .
C2 Fe1 C1 38.65(10) . .
C37 Fe1 P1 86.40(7) . .
C4 Fe1 P1 110.09(8) . .
C3 Fe1 P1 147.97(8) . .
C5 Fe1 P1 96.85(7) . .
C2 Fe1 P1 156.84(8) . .
C1 Fe1 P1 118.23(7) . .
C37 Fe1 P2 87.79(8) . .
C4 Fe1 P2 167.27(8) . .
C3 Fe1 P2 127.89(8) . .
C5 Fe1 P2 143.03(8) . .
C2 Fe1 P2 102.92(8) . .
C1 Fe1 P2 109.88(8) . .
P1 Fe1 P2 82.60(3) . .
C13 P1 C19 102.52(12) . .
C13 P1 C11 103.58(12) . .
C19 P1 C11 101.35(13) . .
C13 P1 Fe1 118.58(9) . .
C19 P1 Fe1 119.31(9) . .
C11 P1 Fe1 109.17(9) . .
C31 P2 C25 101.35(12) . .
C31 P2 C12 100.65(12) . .
C25 P2 C12 103.29(13) . .
C31 P2 Fe1 122.80(10) . .
C25 P2 Fe1 119.00(9) . .
C12 P2 Fe1 106.79(9) . .
C5 C1 C2 107.6(2) . .
C5 C1 C6 126.1(3) . .
C2 C1 C6 124.5(2) . .
C5 C1 Fe1 69.36(15) . .
C2 C1 Fe1 69.69(14) . .
C6 C1 Fe1 138.1(2) . .
C3 C2 C1 108.4(2) . .
C3 C2 C7 125.6(3) . .
C1 C2 C7 125.0(3) . .
C3 C2 Fe1 69.98(14) . .
C1 C2 Fe1 71.67(14) . .
C7 C2 Fe1 133.5(2) . .
C2 C3 C4 107.9(2) . .
C2 C3 C8 126.4(3) . .
C4 C3 C8 125.3(3) . .
C2 C3 Fe1 71.04(15) . .
C4 C3 Fe1 69.38(15) . .
C8 C3 Fe1 130.5(2) . .
C5 C4 C3 107.6(2) . .
C5 C4 C9 126.3(3) . .
C3 C4 C9 125.8(3) . .
C5 C4 Fe1 71.41(16) . .
C3 C4 Fe1 71.15(16) . .
C9 C4 Fe1 127.49(19) . .
C1 C5 C4 108.5(2) . .
C1 C5 C10 125.3(3) . .
C4 C5 C10 125.3(3) . .
C1 C5 Fe1 71.96(16) . .
C4 C5 Fe1 69.21(16) . .
C10 C5 Fe1 133.3(2) . .
C1 C6 H6A 109.5 . .
C1 C6 H6B 109.5 . .
H6A C6 H6B 109.5 . .
C1 C6 H6C 109.5 . .
H6A C6 H6C 109.5 . .
H6B C6 H6C 109.5 . .
C2 C7 H7A 109.5 . .
C2 C7 H7B 109.5 . .
H7A C7 H7B 109.5 . .
C2 C7 H7C 109.5 . .
H7A C7 H7C 109.5 . .
H7B C7 H7C 109.5 . .
C3 C8 H8A 109.5 . .
C3 C8 H8B 109.5 . .
H8A C8 H8B 109.5 . .
C3 C8 H8C 109.5 . .
H8A C8 H8C 109.5 . .
H8B C8 H8C 109.5 . .
C4 C9 H9A 109.5 . .
C4 C9 H9B 109.5 . .
H9A C9 H9B 109.5 . .
C4 C9 H9C 109.5 . .
H9A C9 H9C 109.5 . .
H9B C9 H9C 109.5 . .
C5 C10 H10A 109.5 . .
C5 C10 H10B 109.5 . .
H10A C10 H10B 109.5 . .
C5 C10 H10C 109.5 . .
H10A C10 H10C 109.5 . .
H10B C10 H10C 109.5 . .
C12 C11 P1 110.78(17) . .
C12 C11 H11A 109.5 . .
P1 C11 H11A 109.5 . .
C12 C11 H11B 109.5 . .
P1 C11 H11B 109.5 . .
H11A C11 H11B 108.1 . .
C11 C12 P2 111.13(18) . .
C11 C12 H12A 109.4 . .
P2 C12 H12A 109.4 . .
C11 C12 H12B 109.4 . .
P2 C12 H12B 109.4 . .
H12A C12 H12B 108 . .
C18 C13 C14 118.2(3) . .
C18 C13 P1 122.2(2) . .
C14 C13 P1 119.4(2) . .
C15 C14 C13 120.6(3) . .
C15 C14 H14 119.7 . .
C13 C14 H14 119.7 . .
C16 C15 C14 120.3(3) . .
C16 C15 H15 119.8 . .
C14 C15 H15 119.8 . .
C15 C16 C17 119.7(3) . .
C15 C16 H16 120.1 . .
C17 C16 H16 120.1 . .
C16 C17 C18 120.4(3) . .
C16 C17 H17 119.8 . .
C18 C17 H17 119.8 . .
C17 C18 C13 120.7(3) . .
C17 C18 H18 119.7 . .
C13 C18 H18 119.7 . .
C24 C19 C20 118.2(2) . .
C24 C19 P1 118.79(19) . .
C20 C19 P1 122.6(2) . .
C21 C20 C19 120.4(3) . .
C21 C20 H20 119.8 . .
C19 C20 H20 119.8 . .
C22 C21 C20 120.3(3) . .
C22 C21 H21 119.9 . .
C20 C21 H21 119.9 . .
C23 C22 C21 120.0(3) . .
C23 C22 H22 120 . .
C21 C22 H22 120 . .
C22 C23 C24 119.8(3) . .
C22 C23 H23 120.1 . .
C24 C23 H23 120.1 . .
C23 C24 C19 121.3(2) . .
C23 C24 H24 119.4 . .
C19 C24 H24 119.4 . .
C26 C25 C30 117.6(3) . .
C26 C25 P2 123.4(2) . .
C30 C25 P2 118.7(2) . .
C27 C26 C25 121.0(3) . .
C27 C26 H26 119.5 . .
C25 C26 H26 119.5 . .
C28 C27 C26 120.3(3) . .
C28 C27 H27 119.8 . .
C26 C27 H27 119.8 . .
C27 C28 C29 119.9(3) . .
C27 C28 H28 120 . .
C29 C28 H28 120 . .
C30 C29 C28 119.9(3) . .
C30 C29 H29 120 . .
C28 C29 H29 120 . .
C29 C30 C25 121.2(3) . .
C29 C30 H30 119.4 . .
C25 C30 H30 119.4 . .
C36 C31 C32 119.2(3) . .
C36 C31 P2 119.9(2) . .
C32 C31 P2 120.8(2) . .
C33 C32 C31 120.4(3) . .
C33 C32 H32 119.8 . .
C31 C32 H32 119.8 . .
C34 C33 C32 120.3(3) . .
C34 C33 H33 119.8 . .
C32 C33 H33 119.8 . .
C33 C34 C35 120.1(3) . .
C33 C34 H34 120 . .
C35 C34 H34 120 . .
C34 C35 C36 120.2(3) . .
C34 C35 H35 119.9 . .
C36 C35 H35 119.9 . .
C31 C36 C35 119.9(3) . .
C31 C36 H36 120.1 . .
C35 C36 H36 120.1 . .
C38 C37 Fe1 174.4(2) . .
C37 C38 P4 168.5(3) . .
C38 P4 C41 106.47(13) . .
C38 P4 C47 103.45(13) . .
C41 P4 C47 105.39(13) . .
C38 P4 Pd1 120.34(9) . .
C41 P4 Pd1 106.97(9) . .
C47 P4 Pd1 113.16(9) . .
C46 C41 C42 119.3(3) . .
C46 C41 P4 120.2(2) . .
C42 C41 P4 120.4(2) . .
C41 C42 C43 119.2(3) . .
C41 C42 H42 120.4 . .
C43 C42 H42 120.4 . .
C44 C43 C42 120.9(3) . .
C44 C43 H43 119.5 . .
C42 C43 H43 119.5 . .
C43 C44 C45 119.8(3) . .
C43 C44 H44 120.1 . .
C45 C44 H44 120.1 . .
C44 C45 C46 120.3(3) . .
C44 C45 H45 119.9 . .
C46 C45 H45 119.9 . .
C41 C46 C45 120.5(3) . .
C41 C46 H46 119.7 . .
C45 C46 H46 119.7 . .
C52 C47 C48 119.5(3) . .
C52 C47 P4 117.9(2) . .
C48 C47 P4 122.6(2) . .
C49 C48 C47 120.1(3) . .
C49 C48 H48 120 . .
C47 C48 H48 120 . .
C50 C49 C48 120.5(3) . .
C50 C49 H49 119.8 . .
C48 C49 H49 119.8 . .
C49 C50 C51 120.3(3) . .
C49 C50 H50 119.9 . .
C51 C50 H50 119.9 . .
C50 C51 C52 119.1(4) . .
C50 C51 H51 120.5 . .
C52 C51 H51 120.5 . .
C47 C52 C51 120.6(3) . .
C47 C52 H52 119.7 . .
C51 C52 H52 119.7 . .
Cl1 Pd1 Cl1 179.9990(10) 2_666 .
Cl1 Pd1 P4 90.91(2) 2_666 .
Cl1 Pd1 P4 89.09(2) . .
Cl1 Pd1 P4 89.09(2) 2_666 2_666
Cl1 Pd1 P4 90.91(2) . 2_666
P4 Pd1 P4 180 . 2_666

loop_
_geom_bond_atom_site_label_1
_geom_bond_atom_site_label_2
_geom_bond_distance
_geom_bond_site_symmetry_2
Fe1 C37 1.872(3) .
Fe1 C4 2.106(3) .
Fe1 C3 2.129(3) .
Fe1 C5 2.135(3) .
Fe1 C2 2.143(2) .
Fe1 C1 2.169(3) .
Fe1 P1 2.1885(7) .
Fe1 P2 2.1908(8) .
P1 C13 1.837(3) .
P1 C19 1.848(3) .
P1 C11 1.867(3) .
P2 C31 1.835(3) .
P2 C25 1.839(3) .
P2 C12 1.842(3) .
C1 C5 1.426(4) .
C1 C2 1.427(4) .
C1 C6 1.502(4) .
C2 C3 1.426(4) .
C2 C7 1.511(4) .
C3 C4 1.431(4) .
C3 C8 1.505(4) .
C4 C5 1.429(4) .
C4 C9 1.499(4) .
C5 C10 1.503(4) .
C6 H6A 0.98 .
C6 H6B 0.98 .
C6 H6C 0.98 .
C7 H7A 0.98 .
C7 H7B 0.98 .
C7 H7C 0.98 .
C8 H8A 0.98 .
C8 H8B 0.98 .
C8 H8C 0.98 .
C9 H9A 0.98 .
C9 H9B 0.98 .
C9 H9C 0.98 .
C10 H10A 0.98 .
C10 H10B 0.98 .
C10 H10C 0.98 .
C11 C12 1.540(4) .
C11 H11A 0.99 .
C11 H11B 0.99 .
C12 H12A 0.99 .
C12 H12B 0.99 .
C13 C18 1.390(4) .
C13 C14 1.399(4) .
C14 C15 1.384(4) .
C14 H14 0.95 .
C15 C16 1.375(4) .
C15 H15 0.95 .
C16 C17 1.378(5) .
C16 H16 0.95 .
C17 C18 1.382(4) .
C17 H17 0.95 .
C18 H18 0.95 .
C19 C24 1.394(4) .
C19 C20 1.397(4) .
C20 C21 1.393(4) .
C20 H20 0.95 .
C21 C22 1.385(4) .
C21 H21 0.95 .
C22 C23 1.380(4) .
C22 H22 0.95 .
C23 C24 1.388(4) .
C23 H23 0.95 .
C24 H24 0.95 .
C25 C26 1.398(4) .
C25 C30 1.404(4) .
C26 C27 1.387(4) .
C26 H26 0.95 .
C27 C28 1.375(5) .
C27 H27 0.95 .
C28 C29 1.388(5) .
C28 H28 0.95 .
C29 C30 1.380(4) .
C29 H29 0.95 .
C30 H30 0.95 .
C31 C36 1.389(4) .
C31 C32 1.398(4) .
C32 C33 1.393(4) .
C32 H32 0.95 .
C33 C34 1.371(4) .
C33 H33 0.95 .
C34 C35 1.387(4) .
C34 H34 0.95 .
C35 C36 1.402(4) .
C35 H35 0.95 .
C36 H36 0.95 .
C37 C38 1.224(4) .
C38 P4 1.736(3) .
P4 C41 1.832(3) .
P4 C47 1.834(3) .
P4 Pd1 2.3378(6) .
C41 C46 1.385(4) .
C41 C42 1.395(4) .
C42 C43 1.399(4) .
C42 H42 0.95 .
C43 C44 1.371(5) .
C43 H43 0.95 .
C44 C45 1.376(5) .
C44 H44 0.95 .
C45 C46 1.387(4) .
C45 H45 0.95 .
C46 H46 0.95 .
C47 C52 1.386(4) .
C47 C48 1.391(4) .
C48 C49 1.389(5) .
C48 H48 0.95 .
C49 C50 1.378(5) .
C49 H49 0.95 .
C50 C51 1.392(5) .
C50 H50 0.95 .
C51 C52 1.403(4) .
C51 H51 0.95 .
C52 H52 0.95 .
Pd1 Cl1 2.3106(7) 2_666
Pd1 Cl1 2.3106(7) .
Pd1 P4 2.3378(6) 2_666

loop_
_geom_torsion_atom_site_label_1
_geom_torsion_atom_site_label_2
_geom_torsion_atom_site_label_3
_geom_torsion_atom_site_label_4
_geom_torsion
_geom_torsion_site_symmetry_4
C37 Fe1 P1 C13 63.76(13) .
C4 Fe1 P1 C13 -26.97(14) .
C3 Fe1 P1 C13 -11.77(19) .
C5 Fe1 P1 C13 -65.26(13) .
C2 Fe1 P1 C13 -102.3(2) .
C1 Fe1 P1 C13 -99.36(13) .
P2 Fe1 P1 C13 152.00(11) .
C37 Fe1 P1 C19 -170.16(13) .
C4 Fe1 P1 C19 99.10(13) .
C3 Fe1 P1 C19 114.31(18) .
C5 Fe1 P1 C19 60.82(13) .
C2 Fe1 P1 C19 23.7(2) .
C1 Fe1 P1 C19 26.71(14) .
P2 Fe1 P1 C19 -81.92(11) .
C37 Fe1 P1 C11 -54.44(12) .
C4 Fe1 P1 C11 -145.17(13) .
C3 Fe1 P1 C11 -129.97(17) .
C5 Fe1 P1 C11 176.54(12) .
C2 Fe1 P1 C11 139.5(2) .
C1 Fe1 P1 C11 142.44(13) .
P2 Fe1 P1 C11 33.80(10) .
C37 Fe1 P2 C31 -68.22(13) .
C4 Fe1 P2 C31 20.8(4) .
C3 Fe1 P2 C31 14.30(14) .
C5 Fe1 P2 C31 113.56(16) .
C2 Fe1 P2 C31 48.00(13) .
C1 Fe1 P2 C31 87.72(13) .
P1 Fe1 P2 C31 -154.87(11) .
C37 Fe1 P2 C25 163.10(12) .
C4 Fe1 P2 C25 -107.9(4) .
C3 Fe1 P2 C25 -114.38(14) .
C5 Fe1 P2 C25 -15.13(16) .
C2 Fe1 P2 C25 -80.69(12) .
C1 Fe1 P2 C25 -40.96(12) .
P1 Fe1 P2 C25 76.45(10) .
C37 Fe1 P2 C12 46.87(11) .
C4 Fe1 P2 C12 135.9(4) .
C3 Fe1 P2 C12 129.39(13) .
C5 Fe1 P2 C12 -131.35(15) .
C2 Fe1 P2 C12 163.08(12) .
C1 Fe1 P2 C12 -157.19(12) .
P1 Fe1 P2 C12 -39.78(9) .
C37 Fe1 C1 C5 -80.9(3) .
C4 Fe1 C1 C5 -37.66(16) .
C3 Fe1 C1 C5 -81.28(17) .
C2 Fe1 C1 C5 -118.9(2) .
P1 Fe1 C1 C5 62.98(17) .
P2 Fe1 C1 C5 155.20(14) .
C37 Fe1 C1 C2 38.0(3) .
C4 Fe1 C1 C2 81.23(18) .
C3 Fe1 C1 C2 37.61(16) .
C5 Fe1 C1 C2 118.9(2) .
P1 Fe1 C1 C2 -178.13(14) .
P2 Fe1 C1 C2 -85.91(16) .
C37 Fe1 C1 C6 157.5(3) .
C4 Fe1 C1 C6 -159.2(3) .
C3 Fe1 C1 C6 157.1(3) .
C5 Fe1 C1 C6 -121.6(4) .
C2 Fe1 C1 C6 119.5(4) .
P1 Fe1 C1 C6 -58.6(3) .
P2 Fe1 C1 C6 33.6(3) .
C5 C1 C2 C3 -1.4(3) .
C6 C1 C2 C3 164.3(3) .
Fe1 C1 C2 C3 -60.64(18) .
C5 C1 C2 C7 -170.0(3) .
C6 C1 C2 C7 -4.3(4) .
Fe1 C1 C2 C7 130.8(3) .
C5 C1 C2 Fe1 59.25(18) .
C6 C1 C2 Fe1 -135.1(3) .
C37 Fe1 C2 C3 -42.0(2) .
C4 Fe1 C2 C3 37.75(17) .
C5 Fe1 C2 C3 81.23(18) .
C1 Fe1 C2 C3 118.3(2) .
P1 Fe1 C2 C3 122.5(2) .
P2 Fe1 C2 C3 -135.90(15) .
C37 Fe1 C2 C1 -160.33(16) .
C4 Fe1 C2 C1 -80.58(18) .
C3 Fe1 C2 C1 -118.3(2) .
C5 Fe1 C2 C1 -37.10(16) .
P1 Fe1 C2 C1 4.2(3) .
P2 Fe1 C2 C1 105.76(15) .
C37 Fe1 C2 C7 78.5(3) .
C4 Fe1 C2 C7 158.3(3) .
C3 Fe1 C2 C7 120.5(4) .
C5 Fe1 C2 C7 -158.3(3) .
C1 Fe1 C2 C7 -121.2(4) .
P1 Fe1 C2 C7 -117.0(3) .
P2 Fe1 C2 C7 -15.4(3) .
C1 C2 C3 C4 1.9(3) .
C7 C2 C3 C4 170.4(3) .
Fe1 C2 C3 C4 -59.82(18) .
C1 C2 C3 C8 -171.5(3) .
C7 C2 C3 C8 -3.0(4) .
Fe1 C2 C3 C8 126.8(3) .
C1 C2 C3 Fe1 61.70(18) .
C7 C2 C3 Fe1 -129.8(3) .
C37 Fe1 C3 C2 142.91(18) .
C4 Fe1 C3 C2 -118.5(2) .
C5 Fe1 C3 C2 -80.03(17) .
C1 Fe1 C3 C2 -37.29(16) .
P1 Fe1 C3 C2 -141.30(15) .
P2 Fe1 C3 C2 59.26(18) .
C37 Fe1 C3 C4 -98.59(17) .
C5 Fe1 C3 C4 38.47(16) .
C2 Fe1 C3 C4 118.5(2) .
C1 Fe1 C3 C4 81.21(17) .
P1 Fe1 C3 C4 -22.8(2) .
P2 Fe1 C3 C4 177.76(13) .
C37 Fe1 C3 C8 20.8(3) .
C4 Fe1 C3 C8 119.4(3) .
C5 Fe1 C3 C8 157.8(3) .
C2 Fe1 C3 C8 -122.1(4) .
C1 Fe1 C3 C8 -159.4(3) .
P1 Fe1 C3 C8 96.6(3) .
P2 Fe1 C3 C8 -62.9(3) .
C2 C3 C4 C5 -1.6(3) .
C8 C3 C4 C5 171.8(3) .
Fe1 C3 C4 C5 -62.51(19) .
C2 C3 C4 C9 -176.0(3) .
C8 C3 C4 C9 -2.5(4) .
Fe1 C3 C4 C9 123.1(3) .
C2 C3 C4 Fe1 60.87(18) .
C8 C3 C4 Fe1 -125.7(3) .
C37 Fe1 C4 C5 -162.67(16) .
C3 Fe1 C4 C5 116.8(2) .
C2 Fe1 C4 C5 79.55(16) .
C1 Fe1 C4 C5 36.99(15) .
P1 Fe1 C4 C5 -75.79(15) .
P2 Fe1 C4 C5 108.8(4) .
C37 Fe1 C4 C3 80.49(16) .
C5 Fe1 C4 C3 -116.8(2) .
C2 Fe1 C4 C3 -37.29(15) .
C1 Fe1 C4 C3 -79.85(16) .
P1 Fe1 C4 C3 167.36(14) .
P2 Fe1 C4 C3 -8.0(5) .
C37 Fe1 C4 C9 -40.7(3) .
C3 Fe1 C4 C9 -121.2(3) .
C5 Fe1 C4 C9 122.0(3) .
C2 Fe1 C4 C9 -158.5(3) .
C1 Fe1 C4 C9 159.0(3) .
P1 Fe1 C4 C9 46.2(3) .
P2 Fe1 C4 C9 -129.2(3) .
C2 C1 C5 C4 0.4(3) .
C6 C1 C5 C4 -165.0(3) .
Fe1 C1 C5 C4 59.83(19) .
C2 C1 C5 C10 169.8(3) .
C6 C1 C5 C10 4.4(4) .
Fe1 C1 C5 C10 -130.7(3) .
C2 C1 C5 Fe1 -59.46(18) .
C6 C1 C5 Fe1 135.2(3) .
C3 C4 C5 C1 0.8(3) .
C9 C4 C5 C1 175.1(3) .
Fe1 C4 C5 C1 -61.56(19) .
C3 C4 C5 C10 -168.7(3) .
C9 C4 C5 C10 5.7(4) .
Fe1 C4 C5 C10 129.0(3) .
C3 C4 C5 Fe1 62.34(19) .
C9 C4 C5 Fe1 -123.3(3) .
C37 Fe1 C5 C1 141.30(16) .
C4 Fe1 C5 C1 118.7(2) .
C3 Fe1 C5 C1 80.16(17) .
C2 Fe1 C5 C1 37.08(16) .
P1 Fe1 C5 C1 -127.77(15) .
P2 Fe1 C5 C1 -41.0(2) .
C37 Fe1 C5 C4 22.6(2) .
C3 Fe1 C5 C4 -38.56(15) .
C2 Fe1 C5 C4 -81.64(17) .
C1 Fe1 C5 C4 -118.7(2) .
P1 Fe1 C5 C4 113.51(14) .
P2 Fe1 C5 C4 -159.70(13) .
C37 Fe1 C5 C10 -96.8(3) .
C4 Fe1 C5 C10 -119.4(4) .
C3 Fe1 C5 C10 -157.9(3) .
C2 Fe1 C5 C10 159.0(3) .
C1 Fe1 C5 C10 121.9(4) .
P1 Fe1 C5 C10 -5.9(3) .
P2 Fe1 C5 C10 80.9(3) .
C13 P1 C11 C12 -146.18(19) .
C19 P1 C11 C12 107.8(2) .
Fe1 P1 C11 C12 -19.0(2) .
P1 C11 C12 P2 -12.3(2) .
C31 P2 C12 C11 168.18(19) .
C25 P2 C12 C11 -87.3(2) .
Fe1 P2 C12 C11 38.9(2) .
C19 P1 C13 C18 -29.4(3) .
C11 P1 C13 C18 -134.5(2) .
Fe1 P1 C13 C18 104.4(2) .
C19 P1 C13 C14 155.0(2) .
C11 P1 C13 C14 49.8(2) .
Fe1 P1 C13 C14 -71.3(2) .
C18 C13 C14 C15 -0.4(4) .
P1 C13 C14 C15 175.4(2) .
C13 C14 C15 C16 0.6(5) .
C14 C15 C16 C17 -0.2(5) .
C15 C16 C17 C18 -0.3(5) .
C16 C17 C18 C13 0.5(5) .
C14 C13 C18 C17 -0.1(4) .
P1 C13 C18 C17 -175.9(2) .
C13 P1 C19 C24 134.4(2) .
C11 P1 C19 C24 -118.7(2) .
Fe1 P1 C19 C24 1.0(3) .
C13 P1 C19 C20 -52.2(3) .
C11 P1 C19 C20 54.6(3) .
Fe1 P1 C19 C20 174.4(2) .
C24 C19 C20 C21 1.1(4) .
P1 C19 C20 C21 -172.3(2) .
C19 C20 C21 C22 -1.4(5) .
C20 C21 C22 C23 0.2(5) .
C21 C22 C23 C24 1.3(5) .
C22 C23 C24 C19 -1.5(5) .
C20 C19 C24 C23 0.3(4) .
P1 C19 C24 C23 174.0(2) .
C31 P2 C25 C26 117.7(3) .
C12 P2 C25 C26 13.7(3) .
Fe1 P2 C25 C26 -104.3(2) .
C31 P2 C25 C30 -68.3(2) .
C12 P2 C25 C30 -172.3(2) .
Fe1 P2 C25 C30 69.7(2) .
C30 C25 C26 C27 -1.5(4) .
P2 C25 C26 C27 172.6(2) .
C25 C26 C27 C28 -0.3(5) .
C26 C27 C28 C29 1.4(5) .
C27 C28 C29 C30 -0.7(5) .
C28 C29 C30 C25 -1.1(5) .
C26 C25 C30 C29 2.2(4) .
P2 C25 C30 C29 -172.1(2) .
C25 P2 C31 C36 148.4(2) .
C12 P2 C31 C36 -105.6(2) .
Fe1 P2 C31 C36 12.5(3) .
C25 P2 C31 C32 -36.3(3) .
C12 P2 C31 C32 69.8(3) .
Fe1 P2 C31 C32 -172.14(19) .
C36 C31 C32 C33 0.6(4) .
P2 C31 C32 C33 -174.8(2) .
C31 C32 C33 C34 -0.8(5) .
C32 C33 C34 C35 0.0(5) .
C33 C34 C35 C36 1.1(5) .
C32 C31 C36 C35 0.5(4) .
P2 C31 C36 C35 175.9(2) .
C34 C35 C36 C31 -1.3(5) .
C37 C38 P4 C41 -133.6(11) .
C37 C38 P4 C47 -22.8(12) .
C37 C38 P4 Pd1 104.7(11) .
C38 P4 C41 C46 172.3(2) .
C47 P4 C41 C46 62.8(3) .
Pd1 P4 C41 C46 -57.9(2) .
C38 P4 C41 C42 -11.4(3) .
C47 P4 C41 C42 -120.8(2) .
Pd1 P4 C41 C42 118.5(2) .
C46 C41 C42 C43 -1.1(5) .
P4 C41 C42 C43 -177.5(3) .
C41 C42 C43 C44 -0.7(5) .
C42 C43 C44 C45 1.4(6) .
C43 C44 C45 C46 -0.4(5) .
C42 C41 C46 C45 2.1(5) .
P4 C41 C46 C45 178.5(2) .
C44 C45 C46 C41 -1.3(5) .
C38 P4 C47 C52 88.1(2) .
C41 P4 C47 C52 -160.3(2) .
Pd1 P4 C47 C52 -43.8(2) .
C38 P4 C47 C48 -88.8(2) .
C41 P4 C47 C48 22.8(3) .
Pd1 P4 C47 C48 139.3(2) .
C52 C47 C48 C49 -0.3(4) .
P4 C47 C48 C49 176.5(2) .
C47 C48 C49 C50 -0.3(5) .
C48 C49 C50 C51 0.0(5) .
C49 C50 C51 C52 1.1(5) .
C48 C47 C52 C51 1.4(4) .
P4 C47 C52 C51 -175.6(2) .
C50 C51 C52 C47 -1.8(5) .
C38 P4 Pd1 Cl1 -153.75(11) 2_666
C41 P4 Pd1 Cl1 84.78(10) 2_666
C47 P4 Pd1 Cl1 -30.83(10) 2_666
C38 P4 Pd1 Cl1 26.25(11) .
C41 P4 Pd1 Cl1 -95.21(10) .
C47 P4 Pd1 Cl1 149.17(10) .

loop_
_platon_squeeze_void_nr
_platon_squeeze_void_average_x
_platon_squeeze_void_average_y
_platon_squeeze_void_average_z
_platon_squeeze_void_volume
_platon_squeeze_void_count_electrons
_platon_squeeze_void_content
1 0.033 0.486 0.528 7 1 ' '
2 0.500 1.000 1.000 395 54 ' '
3 0.954 0.519 0.462 5 0 ' '
